data_7129573
loop_
_publ_author_name
'Kumar, Rahul'
'Richter, Stefan'
'Maity, Suvendu'
'Sarkar, Pallavi'
'Chrysochos, Nicolas Dr.'
'Pati, Swapan K.'
'Ghosh, Prasanta'
'Schulzke, Carola'
'Jana, Anukul'

_publ_section_title
;
 Activation of O2 Across a C(sp3)-C(sp3) Bond
;
_journal_name_full 'Chemical Communications'
_journal_paper_doi 10.1039/D2CC00110A
_journal_year 2022
_chemical_formula_moiety 'C30 H30 N2, 2(C F3 O3 S)'
_chemical_formula_sum 'C32 H30 F6 N2 O6 S2'
_chemical_formula_weight 716.70
_space_group_crystal_system triclinic
_space_group_IT_number 2
_space_group_name_Hall '-P 1'
_space_group_name_H-M_alt 'P -1'
_atom_sites_solution_hydrogens geom
_atom_sites_solution_primary dual
_atom_sites_solution_secondary difmap
_audit_creation_method SHELXL-2018/3
_audit_update_record
;
2021-07-20 deposited with the CCDC.	2022-01-14 downloaded from the CCDC.
;
_cell_angle_alpha 107.554(2)
_cell_angle_beta 102.974(2)
_cell_angle_gamma 90.901(2)
_cell_formula_units_Z 2
_cell_length_a 9.0759(2)
_cell_length_b 12.3329(2)
_cell_length_c 15.6196(3)
_cell_measurement_reflns_used 18260
_cell_measurement_temperature 100(2)
_cell_measurement_theta_max 29.0640
_cell_measurement_theta_min 3.0110
_cell_volume 1617.80(6)
_computing_cell_refinement 'CrysAlisPro 1.171.39.29d (Rigaku OD, 2017)'
_computing_data_collection 'CrysAlisPro 1.171.39.29d (Rigaku OD, 2017)'
_computing_data_reduction 'CrysAlisPro 1.171.39.29d (Rigaku OD, 2017)'
_computing_molecular_graphics 'Olex2 (Dolomanov et al., 2009)'
_computing_publication_material 'CIFTAB (Sheldrick, 2015)'
_computing_structure_refinement 'SHELXL-2018/3 (Sheldrick, 2015)'
_computing_structure_solution 'ShelXT (Sheldrick, 2015)'
_diffrn_ambient_temperature 100(2)
_diffrn_measured_fraction_theta_full 0.998
_diffrn_measured_fraction_theta_max 0.884
_diffrn_measurement_device_type 'XtaLAB AFC12 (RINC): Kappa single'
_diffrn_measurement_method '\w scans'
_diffrn_radiation_type MoK\a
_diffrn_radiation_wavelength 0.71073
_diffrn_reflns_av_R_equivalents 0.0315
_diffrn_reflns_av_unetI/netI 0.0270
_diffrn_reflns_Laue_measured_fraction_full 0.998
_diffrn_reflns_Laue_measured_fraction_max 0.884
_diffrn_reflns_limit_h_max 12
_diffrn_reflns_limit_h_min -11
_diffrn_reflns_limit_k_max 16
_diffrn_reflns_limit_k_min -16
_diffrn_reflns_limit_l_max 19
_diffrn_reflns_limit_l_min -21
_diffrn_reflns_number 34455
_diffrn_reflns_point_group_measured_fraction_full 0.998
_diffrn_reflns_point_group_measured_fraction_max 0.884
_diffrn_reflns_theta_full 25.242
_diffrn_reflns_theta_max 28.966
_diffrn_reflns_theta_min 2.810
_diffrn_source 'fine-focus sealed X-ray tube'
_exptl_absorpt_coefficient_mu 0.246
_exptl_absorpt_correction_T_max 1.00000
_exptl_absorpt_correction_T_min 0.68236
_exptl_absorpt_correction_type multi-scan
_exptl_absorpt_process_details
;
CrysAlisPro 1.171.39.29d (Rigaku Oxford Diffraction, 2017)
Empirical absorption correction using spherical harmonics,
 implemented in SCALE3 ABSPACK scaling algorithm.
;
_exptl_crystal_colour colourless
_exptl_crystal_density_diffrn 1.471
_exptl_crystal_description block
_exptl_crystal_F_000 740
_exptl_crystal_size_max 0.260
_exptl_crystal_size_mid 0.210
_exptl_crystal_size_min 0.140
_refine_diff_density_max 0.390
_refine_diff_density_min -0.463
_refine_diff_density_rms 0.050
_refine_ls_extinction_method none
_refine_ls_goodness_of_fit_ref 1.064
_refine_ls_hydrogen_treatment constr
_refine_ls_matrix_type full
_refine_ls_number_parameters 435
_refine_ls_number_reflns 7573
_refine_ls_number_restraints 0
_refine_ls_restrained_S_all 1.064
_refine_ls_R_factor_all 0.0396
_refine_ls_R_factor_gt 0.0335
_refine_ls_shift/su_max 0.001
_refine_ls_shift/su_mean 0.000
_refine_ls_structure_factor_coef Fsqd
_refine_ls_weighting_details 'w=1/[\s^2^(Fo^2^)+(0.0370P)^2^+0.6707P] where P=(Fo^2^+2Fc^2^)/3'
_refine_ls_weighting_scheme calc
_refine_ls_wR_factor_gt 0.0820
_refine_ls_wR_factor_ref 0.0850
_reflns_Friedel_coverage 0.000
_reflns_number_gt 6590
_reflns_number_total 7573
_reflns_threshold_expression 'I > 2\s(I)'
_cod_data_source_file d2cc00110a2.cif
_cod_data_source_block AJ1534
_cod_database_code 7129573
_shelx_shelxl_version_number 2018/3
_shelx_space_group_comment
;
The symmetry employed for this shelxl refinement is uniquely defined
by the following loop, which should always be used as a source of
symmetry information in preference to the above space-group names.
They are only intended as comments.
;
_shelx_estimated_absorpt_t_min 0.939
_shelx_estimated_absorpt_t_max 0.966

loop_
_space_group_symop_operation_xyz
'x, y, z'
'-x, -y, -z'

loop_
_atom_site_label
_atom_site_type_symbol
_atom_site_fract_x
_atom_site_fract_y
_atom_site_fract_z
_atom_site_U_iso_or_equiv
_atom_site_adp_type
_atom_site_occupancy
_atom_site_site_symmetry_order
_atom_site_calc_flag
_atom_site_refinement_flags_posn
_atom_site_refinement_flags_adp
_atom_site_refinement_flags_occupancy
_atom_site_disorder_assembly
_atom_site_disorder_group
N1 N 0.58586(11) 0.36866(9) 0.94172(7) 0.0111(2) Uani 1 1 d . . . . .
C1 C 0.54194(13) 0.27069(10) 0.94623(8) 0.0115(2) Uani 1 1 d . . . . .
C2 C 0.48600(13) 0.46308(10) 0.94910(8) 0.0121(2) Uani 1 1 d . . . . .
H2A H 0.378396 0.431660 0.925451 0.015 Uiso 1 1 calc R U . . .
H2B H 0.507744 0.510257 0.911381 0.015 Uiso 1 1 calc R U . . .
C3 C 0.73684(13) 0.39944(11) 0.93092(9) 0.0154(2) Uani 1 1 d . . . . .
H3A H 0.807864 0.345792 0.947332 0.023 Uiso 1 1 calc R U . . .
H3B H 0.773525 0.477081 0.971716 0.023 Uiso 1 1 calc R U . . .
H3C H 0.729446 0.395888 0.866553 0.023 Uiso 1 1 calc R U . . .
C4 C 0.38855(13) 0.25649(10) 0.96341(8) 0.0119(2) Uani 1 1 d . . . . .
C5 C 0.26296(14) 0.22228(10) 0.88785(8) 0.0148(2) Uani 1 1 d . . . . .
H5 H 0.275961 0.203085 0.826516 0.018 Uiso 1 1 calc R U . . .
C6 C 0.11889(14) 0.21671(11) 0.90359(9) 0.0165(3) Uani 1 1 d . . . . .
H6 H 0.032680 0.193865 0.852674 0.020 Uiso 1 1 calc R U . . .
C7 C 0.09984(14) 0.24427(11) 0.99320(9) 0.0156(2) Uani 1 1 d . . . . .
H7 H 0.000861 0.240098 1.003374 0.019 Uiso 1 1 calc R U . . .
C8 C 0.22543(14) 0.27796(11) 1.06803(9) 0.0148(2) Uani 1 1 d . . . . .
H8 H 0.212038 0.297005 1.129267 0.018 Uiso 1 1 calc R U . . .
C9 C 0.37049(14) 0.28389(10) 1.05355(8) 0.0136(2) Uani 1 1 d . . . . .
H9 H 0.456513 0.306393 1.104596 0.016 Uiso 1 1 calc R U . . .
C10 C 0.63527(13) 0.17261(10) 0.93347(8) 0.0126(2) Uani 1 1 d . . . . .
C11 C 0.65430(15) 0.11118(11) 0.99656(9) 0.0188(3) Uani 1 1 d . . . . .
H11 H 0.607190 0.132169 1.047007 0.023 Uiso 1 1 calc R U . . .
C12 C 0.74236(16) 0.01941(12) 0.98507(10) 0.0230(3) Uani 1 1 d . . . . .
H12 H 0.758275 -0.020915 1.028993 0.028 Uiso 1 1 calc R U . . .
C13 C 0.80748(15) -0.01400(11) 0.90979(10) 0.0201(3) Uani 1 1 d . . . . .
H13 H 0.868532 -0.076472 0.902633 0.024 Uiso 1 1 calc R U . . .
C14 C 0.78318(14) 0.04407(11) 0.84507(9) 0.0170(3) Uani 1 1 d . . . . .
H14 H 0.824750 0.019532 0.792444 0.020 Uiso 1 1 calc R U . . .
C15 C 0.69860(14) 0.13767(11) 0.85684(9) 0.0148(2) Uani 1 1 d . . . . .
H15 H 0.683655 0.178016 0.812939 0.018 Uiso 1 1 calc R U . . .
N2 N 0.84623(11) 0.59512(9) 0.52764(7) 0.0124(2) Uani 1 1 d . . . . .
C16 C 0.83930(13) 0.69694(11) 0.58274(8) 0.0129(2) Uani 1 1 d . . . . .
C17 C 0.98446(13) 0.55907(10) 0.49554(8) 0.0136(2) Uani 1 1 d . . . . .
H17A H 1.072098 0.614812 0.533217 0.016 Uiso 1 1 calc R U . . .
H17B H 0.970299 0.556445 0.430202 0.016 Uiso 1 1 calc R U . . .
C18 C 0.71176(14) 0.51079(11) 0.48281(9) 0.0170(3) Uani 1 1 d . . . . .
H18A H 0.714728 0.453765 0.515201 0.026 Uiso 1 1 calc R U . . .
H18B H 0.712633 0.472857 0.418053 0.026 Uiso 1 1 calc R U . . .
H18C H 0.619052 0.550021 0.485559 0.026 Uiso 1 1 calc R U . . .
C19 C 0.95853(13) 0.79071(10) 0.60287(9) 0.0142(2) Uani 1 1 d . . . . .
C20 C 1.01958(14) 0.85732(11) 0.69437(9) 0.0179(3) Uani 1 1 d . . . . .
H20 H 0.989537 0.839692 0.743469 0.021 Uiso 1 1 calc R U . . .
C21 C 1.12478(15) 0.94974(12) 0.71317(10) 0.0239(3) Uani 1 1 d . . . . .
H21 H 1.168607 0.994093 0.775467 0.029 Uiso 1 1 calc R U . . .
C22 C 1.16615(15) 0.97763(12) 0.64163(11) 0.0261(3) Uani 1 1 d . . . . .
H22 H 1.236563 1.041737 0.654859 0.031 Uiso 1 1 calc R U . . .
C23 C 1.10449(16) 0.91169(12) 0.55080(11) 0.0242(3) Uani 1 1 d . . . . .
H23 H 1.133377 0.930688 0.501922 0.029 Uiso 1 1 calc R U . . .
C24 C 1.00086(15) 0.81810(11) 0.53054(9) 0.0189(3) Uani 1 1 d . . . . .
H24 H 0.959083 0.773088 0.468166 0.023 Uiso 1 1 calc R U . . .
C25 C 0.70837(13) 0.72433(11) 0.62447(8) 0.0151(2) Uani 1 1 d . . . . .
C26 C 0.64902(14) 0.65050(11) 0.66357(8) 0.0170(3) Uani 1 1 d . . . . .
H26 H 0.693332 0.581331 0.663985 0.020 Uiso 1 1 calc R U . . .
C27 C 0.52489(15) 0.67879(12) 0.70182(9) 0.0205(3) Uani 1 1 d . . . . .
H27 H 0.484507 0.629078 0.728644 0.025 Uiso 1 1 calc R U . . .
C28 C 0.46028(15) 0.77960(13) 0.70073(9) 0.0241(3) Uani 1 1 d . . . . .
H28 H 0.374048 0.797865 0.725541 0.029 Uiso 1 1 calc R U . . .
C29 C 0.52054(15) 0.85395(13) 0.66370(10) 0.0235(3) Uani 1 1 d . . . . .
H29 H 0.476413 0.923381 0.664041 0.028 Uiso 1 1 calc R U . . .
C30 C 0.64520(14) 0.82724(11) 0.62611(9) 0.0185(3) Uani 1 1 d . . . . .
H30 H 0.687395 0.878782 0.601584 0.022 Uiso 1 1 calc R U . . .
C31 C 0.95957(15) 0.52162(12) 0.22047(10) 0.0219(3) Uani 1 1 d . . . . .
F1 F 0.87919(11) 0.60767(7) 0.25081(7) 0.0364(2) Uani 1 1 d . . . . .
F2 F 1.09282(10) 0.53931(9) 0.28225(7) 0.0407(3) Uani 1 1 d . . . . .
F3 F 0.98671(11) 0.52804(9) 0.14143(7) 0.0384(2) Uani 1 1 d . . . . .
S1 S 0.86172(3) 0.38363(3) 0.20440(2) 0.01341(8) Uani 1 1 d . . . . .
O1 O 0.84588(11) 0.39248(8) 0.29593(6) 0.0206(2) Uani 1 1 d . . . . .
O2 O 0.96414(11) 0.30299(9) 0.17049(7) 0.0262(2) Uani 1 1 d . . . . .
O3 O 0.72186(11) 0.38183(9) 0.13823(7) 0.0243(2) Uani 1 1 d . . . . .
C32 C 0.60700(16) 0.22927(13) 0.61721(10) 0.0231(3) Uani 1 1 d . . . . .
F4 F 0.64379(11) 0.28226(9) 0.56073(6) 0.0361(2) Uani 1 1 d . . . . .
F5 F 0.56093(12) 0.12135(8) 0.56687(7) 0.0391(2) Uani 1 1 d . . . . .
F6 F 0.73561(9) 0.22868(9) 0.67938(6) 0.0334(2) Uani 1 1 d . . . . .
S2 S 0.46193(4) 0.29954(3) 0.67307(2) 0.01996(8) Uani 1 1 d . . . . .
O4 O 0.44137(12) 0.23170(11) 0.73081(7) 0.0311(3) Uani 1 1 d . . . . .
O5 O 0.53367(13) 0.41290(10) 0.72268(8) 0.0383(3) Uani 1 1 d . . . . .
O6 O 0.33527(12) 0.29044(10) 0.59641(7) 0.0300(2) Uani 1 1 d . . . . .

loop_
_atom_site_aniso_label
_atom_site_aniso_U_11
_atom_site_aniso_U_22
_atom_site_aniso_U_33
_atom_site_aniso_U_23
_atom_site_aniso_U_13
_atom_site_aniso_U_12
N1 0.0105(5) 0.0117(5) 0.0110(5) 0.0039(4) 0.0019(4) 0.0016(4)
C1 0.0128(5) 0.0127(6) 0.0076(5) 0.0024(4) 0.0009(4) 0.0014(4)
C2 0.0121(5) 0.0108(5) 0.0136(6) 0.0046(5) 0.0023(4) 0.0030(4)
C3 0.0117(6) 0.0155(6) 0.0206(6) 0.0068(5) 0.0056(5) 0.0004(5)
C4 0.0123(5) 0.0082(5) 0.0160(6) 0.0042(5) 0.0047(4) 0.0017(4)
C5 0.0171(6) 0.0132(6) 0.0138(6) 0.0031(5) 0.0046(5) -0.0001(5)
C6 0.0139(6) 0.0171(6) 0.0175(6) 0.0065(5) 0.0008(5) -0.0008(5)
C7 0.0132(6) 0.0145(6) 0.0215(6) 0.0072(5) 0.0069(5) 0.0031(5)
C8 0.0176(6) 0.0136(6) 0.0155(6) 0.0053(5) 0.0071(5) 0.0027(5)
C9 0.0149(6) 0.0123(6) 0.0134(6) 0.0043(5) 0.0026(4) 0.0011(4)
C10 0.0111(5) 0.0098(5) 0.0158(6) 0.0030(5) 0.0023(4) 0.0003(4)
C11 0.0243(7) 0.0162(6) 0.0205(6) 0.0086(5) 0.0106(5) 0.0048(5)
C12 0.0299(7) 0.0184(7) 0.0273(7) 0.0141(6) 0.0101(6) 0.0083(6)
C13 0.0189(6) 0.0126(6) 0.0301(7) 0.0069(5) 0.0082(5) 0.0054(5)
C14 0.0162(6) 0.0144(6) 0.0194(6) 0.0018(5) 0.0072(5) 0.0018(5)
C15 0.0156(6) 0.0142(6) 0.0148(6) 0.0048(5) 0.0034(5) 0.0014(5)
N2 0.0103(5) 0.0145(5) 0.0114(5) 0.0031(4) 0.0020(4) 0.0013(4)
C16 0.0129(5) 0.0147(6) 0.0103(5) 0.0047(5) 0.0004(4) 0.0024(4)
C17 0.0125(5) 0.0148(6) 0.0129(6) 0.0027(5) 0.0043(4) 0.0017(4)
C18 0.0125(6) 0.0166(6) 0.0175(6) 0.0001(5) 0.0020(5) -0.0023(5)
C19 0.0118(5) 0.0115(6) 0.0188(6) 0.0038(5) 0.0036(5) 0.0039(4)
C20 0.0162(6) 0.0146(6) 0.0206(6) 0.0025(5) 0.0042(5) 0.0042(5)
C21 0.0185(6) 0.0151(6) 0.0305(7) -0.0008(6) 0.0012(6) 0.0021(5)
C22 0.0152(6) 0.0139(6) 0.0481(9) 0.0082(6) 0.0072(6) 0.0019(5)
C23 0.0204(7) 0.0213(7) 0.0388(8) 0.0164(6) 0.0128(6) 0.0061(5)
C24 0.0179(6) 0.0182(6) 0.0223(7) 0.0078(5) 0.0059(5) 0.0053(5)
C25 0.0120(5) 0.0182(6) 0.0115(5) 0.0006(5) 0.0013(4) 0.0011(5)
C26 0.0158(6) 0.0197(6) 0.0127(6) 0.0024(5) 0.0016(5) 0.0001(5)
C27 0.0159(6) 0.0293(7) 0.0127(6) 0.0018(5) 0.0030(5) -0.0035(5)
C28 0.0134(6) 0.0341(8) 0.0194(6) -0.0008(6) 0.0059(5) 0.0022(5)
C29 0.0164(6) 0.0243(7) 0.0254(7) 0.0016(6) 0.0040(5) 0.0065(5)
C30 0.0157(6) 0.0184(6) 0.0187(6) 0.0028(5) 0.0032(5) 0.0028(5)
C31 0.0181(6) 0.0263(7) 0.0226(7) 0.0111(6) 0.0030(5) -0.0012(5)
F1 0.0402(5) 0.0191(4) 0.0505(6) 0.0085(4) 0.0151(5) 0.0038(4)
F2 0.0218(4) 0.0439(6) 0.0502(6) 0.0204(5) -0.0102(4) -0.0146(4)
F3 0.0458(6) 0.0428(6) 0.0380(5) 0.0237(5) 0.0181(4) -0.0045(5)
S1 0.01166(14) 0.01725(16) 0.01140(14) 0.00426(12) 0.00315(11) 0.00178(11)
O1 0.0256(5) 0.0233(5) 0.0137(4) 0.0051(4) 0.0073(4) 0.0004(4)
O2 0.0273(5) 0.0271(5) 0.0321(6) 0.0119(5) 0.0189(4) 0.0124(4)
O3 0.0194(5) 0.0271(5) 0.0212(5) 0.0075(4) -0.0051(4) -0.0007(4)
C32 0.0242(7) 0.0285(7) 0.0196(7) 0.0109(6) 0.0066(5) 0.0013(6)
F4 0.0384(5) 0.0519(6) 0.0284(5) 0.0227(4) 0.0149(4) 0.0003(4)
F5 0.0457(6) 0.0275(5) 0.0413(6) 0.0020(4) 0.0169(5) 0.0043(4)
F6 0.0205(4) 0.0538(6) 0.0335(5) 0.0231(4) 0.0084(4) 0.0090(4)
S2 0.01860(16) 0.02679(18) 0.01502(15) 0.00876(13) 0.00193(12) 0.00389(13)
O4 0.0230(5) 0.0550(7) 0.0277(5) 0.0274(5) 0.0103(4) 0.0107(5)
O5 0.0374(6) 0.0286(6) 0.0381(6) -0.0009(5) 0.0034(5) 0.0013(5)
O6 0.0250(5) 0.0447(7) 0.0204(5) 0.0147(5) -0.0010(4) 0.0066(5)

loop_
_atom_type_symbol
_atom_type_description
_atom_type_scat_dispersion_real
_atom_type_scat_dispersion_imag
_atom_type_scat_source
C C 0.0033 0.0016 'International Tables Vol C Tables 4.2.6.8 and 6.1.1.4'
H H 0.0000 0.0000 'International Tables Vol C Tables 4.2.6.8 and 6.1.1.4'
F F 0.0171 0.0103 'International Tables Vol C Tables 4.2.6.8 and 6.1.1.4'
N N 0.0061 0.0033 'International Tables Vol C Tables 4.2.6.8 and 6.1.1.4'
O O 0.0106 0.0060 'International Tables Vol C Tables 4.2.6.8 and 6.1.1.4'
S S 0.1246 0.1234 'International Tables Vol C Tables 4.2.6.8 and 6.1.1.4'

loop_
_geom_angle_atom_site_label_1
_geom_angle_atom_site_label_2
_geom_angle_atom_site_label_3
_geom_angle
_geom_angle_site_symmetry_1
_geom_angle_site_symmetry_3
_geom_angle_publ_flag
C1 N1 C3 125.01(10) . . ?
C1 N1 C2 121.70(10) . . ?
C3 N1 C2 113.29(9) . . ?
N1 C1 C10 122.98(11) . . ?
N1 C1 C4 117.96(11) . . ?
C10 C1 C4 119.05(10) . . ?
N1 C2 C2 109.23(12) . 2_667 ?
N1 C2 H2A 109.8 . . ?
C2 C2 H2A 109.8 2_667 . ?
N1 C2 H2B 109.8 . . ?
C2 C2 H2B 109.8 2_667 . ?
H2A C2 H2B 108.3 . . ?
N1 C3 H3A 109.5 . . ?
N1 C3 H3B 109.5 . . ?
H3A C3 H3B 109.5 . . ?
N1 C3 H3C 109.5 . . ?
H3A C3 H3C 109.5 . . ?
H3B C3 H3C 109.5 . . ?
C9 C4 C5 120.79(11) . . ?
C9 C4 C1 120.33(11) . . ?
C5 C4 C1 118.76(11) . . ?
C6 C5 C4 119.09(11) . . ?
C6 C5 H5 120.5 . . ?
C4 C5 H5 120.5 . . ?
C5 C6 C7 120.49(12) . . ?
C5 C6 H6 119.8 . . ?
C7 C6 H6 119.8 . . ?
C6 C7 C8 120.07(11) . . ?
C6 C7 H7 120.0 . . ?
C8 C7 H7 120.0 . . ?
C9 C8 C7 120.21(11) . . ?
C9 C8 H8 119.9 . . ?
C7 C8 H8 119.9 . . ?
C8 C9 C4 119.34(11) . . ?
C8 C9 H9 120.3 . . ?
C4 C9 H9 120.3 . . ?
C11 C10 C15 119.83(12) . . ?
C11 C10 C1 119.41(11) . . ?
C15 C10 C1 120.69(11) . . ?
C12 C11 C10 119.59(12) . . ?
C12 C11 H11 120.2 . . ?
C10 C11 H11 120.2 . . ?
C11 C12 C13 120.47(13) . . ?
C11 C12 H12 119.8 . . ?
C13 C12 H12 119.8 . . ?
C14 C13 C12 119.86(12) . . ?
C14 C13 H13 120.1 . . ?
C12 C13 H13 120.1 . . ?
C15 C14 C13 120.31(12) . . ?
C15 C14 H14 119.8 . . ?
C13 C14 H14 119.8 . . ?
C14 C15 C10 119.85(12) . . ?
C14 C15 H15 120.1 . . ?
C10 C15 H15 120.1 . . ?
C16 N2 C17 122.60(10) . . ?
C16 N2 C18 122.86(10) . . ?
C17 N2 C18 114.14(9) . . ?
N2 C16 C25 120.92(11) . . ?
N2 C16 C19 121.58(11) . . ?
C25 C16 C19 117.45(11) . . ?
N2 C17 C17 109.44(12) . 2_766 ?
N2 C17 H17A 109.8 . . ?
C17 C17 H17A 109.8 2_766 . ?
N2 C17 H17B 109.8 . . ?
C17 C17 H17B 109.8 2_766 . ?
H17A C17 H17B 108.2 . . ?
N2 C18 H18A 109.5 . . ?
N2 C18 H18B 109.5 . . ?
H18A C18 H18B 109.5 . . ?
N2 C18 H18C 109.5 . . ?
H18A C18 H18C 109.5 . . ?
H18B C18 H18C 109.5 . . ?
C20 C19 C24 120.14(12) . . ?
C20 C19 C16 119.32(11) . . ?
C24 C19 C16 120.34(11) . . ?
C21 C20 C19 119.51(13) . . ?
C21 C20 H20 120.2 . . ?
C19 C20 H20 120.2 . . ?
C22 C21 C20 120.48(13) . . ?
C22 C21 H21 119.8 . . ?
C20 C21 H21 119.8 . . ?
C23 C22 C21 119.81(13) . . ?
C23 C22 H22 120.1 . . ?
C21 C22 H22 120.1 . . ?
C22 C23 C24 120.64(14) . . ?
C22 C23 H23 119.7 . . ?
C24 C23 H23 119.7 . . ?
C23 C24 C19 119.39(13) . . ?
C23 C24 H24 120.3 . . ?
C19 C24 H24 120.3 . . ?
C30 C25 C26 119.87(12) . . ?
C30 C25 C16 118.77(12) . . ?
C26 C25 C16 121.34(12) . . ?
C27 C26 C25 119.77(13) . . ?
C27 C26 H26 120.1 . . ?
C25 C26 H26 120.1 . . ?
C28 C27 C26 119.90(13) . . ?
C28 C27 H27 120.1 . . ?
C26 C27 H27 120.1 . . ?
C29 C28 C27 120.49(12) . . ?
C29 C28 H28 119.8 . . ?
C27 C28 H28 119.8 . . ?
C28 C29 C30 120.17(14) . . ?
C28 C29 H29 119.9 . . ?
C30 C29 H29 119.9 . . ?
C29 C30 C25 119.76(13) . . ?
C29 C30 H30 120.1 . . ?
C25 C30 H30 120.1 . . ?
F1 C31 F2 107.13(12) . . ?
F1 C31 F3 107.35(12) . . ?
F2 C31 F3 107.57(11) . . ?
F1 C31 S1 111.91(9) . . ?
F2 C31 S1 111.13(10) . . ?
F3 C31 S1 111.51(10) . . ?
O2 S1 O1 114.92(6) . . ?
O2 S1 O3 115.11(6) . . ?
O1 S1 O3 115.02(6) . . ?
O2 S1 C31 103.43(6) . . ?
O1 S1 C31 103.16(6) . . ?
O3 S1 C31 102.73(6) . . ?
F5 C32 F4 107.25(11) . . ?
F5 C32 F6 107.36(12) . . ?
F4 C32 F6 106.79(11) . . ?
F5 C32 S2 111.87(10) . . ?
F4 C32 S2 111.63(10) . . ?
F6 C32 S2 111.66(9) . . ?
O6 S2 O5 115.82(7) . . ?
O6 S2 O4 115.05(7) . . ?
O5 S2 O4 114.64(7) . . ?
O6 S2 C32 103.18(6) . . ?
O5 S2 C32 102.77(7) . . ?
O4 S2 C32 102.74(7) . . ?

loop_
_geom_bond_atom_site_label_1
_geom_bond_atom_site_label_2
_geom_bond_distance
_geom_bond_site_symmetry_2
_geom_bond_publ_flag
N1 C1 1.2934(16) . ?
N1 C3 1.4752(15) . ?
N1 C2 1.4798(15) . ?
C1 C10 1.4775(17) . ?
C1 C4 1.4931(16) . ?
C2 C2 1.536(2) 2_667 ?
C2 H2A 0.9900 . ?
C2 H2B 0.9900 . ?
C3 H3A 0.9800 . ?
C3 H3B 0.9800 . ?
C3 H3C 0.9800 . ?
C4 C9 1.3934(17) . ?
C4 C5 1.3967(17) . ?
C5 C6 1.3880(18) . ?
C5 H5 0.9500 . ?
C6 C7 1.3886(18) . ?
C6 H6 0.9500 . ?
C7 C8 1.3899(18) . ?
C7 H7 0.9500 . ?
C8 C9 1.3894(17) . ?
C8 H8 0.9500 . ?
C9 H9 0.9500 . ?
C10 C11 1.3974(18) . ?
C10 C15 1.3979(17) . ?
C11 C12 1.3865(19) . ?
C11 H11 0.9500 . ?
C12 C13 1.389(2) . ?
C12 H12 0.9500 . ?
C13 C14 1.3874(19) . ?
C13 H13 0.9500 . ?
C14 C15 1.3852(18) . ?
C14 H14 0.9500 . ?
C15 H15 0.9500 . ?
N2 C16 1.3024(16) . ?
N2 C17 1.4794(15) . ?
N2 C18 1.4827(15) . ?
C16 C25 1.4761(17) . ?
C16 C19 1.4818(17) . ?
C17 C17 1.530(2) 2_766 ?
C17 H17A 0.9900 . ?
C17 H17B 0.9900 . ?
C18 H18A 0.9800 . ?
C18 H18B 0.9800 . ?
C18 H18C 0.9800 . ?
C19 C20 1.3950(18) . ?
C19 C24 1.3997(18) . ?
C20 C21 1.3910(19) . ?
C20 H20 0.9500 . ?
C21 C22 1.387(2) . ?
C21 H21 0.9500 . ?
C22 C23 1.386(2) . ?
C22 H22 0.9500 . ?
C23 C24 1.3888(19) . ?
C23 H23 0.9500 . ?
C24 H24 0.9500 . ?
C25 C30 1.3964(19) . ?
C25 C26 1.3999(19) . ?
C26 C27 1.3917(18) . ?
C26 H26 0.9500 . ?
C27 C28 1.386(2) . ?
C27 H27 0.9500 . ?
C28 C29 1.386(2) . ?
C28 H28 0.9500 . ?
C29 C30 1.3881(19) . ?
C29 H29 0.9500 . ?
C30 H30 0.9500 . ?
C31 F1 1.3265(17) . ?
C31 F2 1.3349(16) . ?
C31 F3 1.3364(16) . ?
C31 S1 1.8282(14) . ?
S1 O2 1.4373(10) . ?
S1 O1 1.4405(9) . ?
S1 O3 1.4409(9) . ?
C32 F5 1.3297(17) . ?
C32 F4 1.3380(16) . ?
C32 F6 1.3420(16) . ?
C32 S2 1.8280(15) . ?
S2 O6 1.4369(10) . ?
S2 O5 1.4389(12) . ?
S2 O4 1.4401(11) . ?

loop_
_geom_hbond_atom_site_label_D
_geom_hbond_atom_site_label_H
_geom_hbond_atom_site_label_A
_geom_hbond_distance_DH
_geom_hbond_distance_HA
_geom_hbond_distance_DA
_geom_hbond_angle_DHA
_geom_hbond_site_symmetry_A
_geom_hbond_publ_flag
C2 H2B O3 0.99 2.59 3.1000(15) 112.1 2_666 yes
C3 H3C O5 0.98 2.60 3.4132(18) 140.6 . yes
C17 H17A O1 0.99 2.63 3.1436(15) 112.1 2_766 yes
C17 H17B O1 0.99 2.46 3.1334(15) 124.6 . yes
C18 H18A F4 0.98 2.54 3.4867(16) 161.7 . yes
C18 H18B O1 0.98 2.45 3.3487(16) 151.8 . yes
